data_7208114
loop_
_publ_author_name
'Xing, Feifei'
'Bai, Yueling'
'He, Xiang'
'Jia, Juan'
'Zhou, Dong'
'Shao, Min'
'Zhu, Shourong'

_publ_section_title
;
 Novel complexes constructed by flexible 1,2,3,4,5,6-
 cyclohexanehexacarboxylate and transition metal ions -- From 0D
 mononuclear to 3D porous coordination polymers
;
_journal_issue 13
_journal_name_full CrystEngComm
_journal_page_first 4312
_journal_paper_doi 10.1039/c2ce25283j
_journal_volume 14
_journal_year 2012
_chemical_formula_sum 'C54 H54 Cd2 N6 O29'
_chemical_formula_weight 1475.83
_chemical_name_systematic
;
?
;
_space_group_IT_number 14
_symmetry_cell_setting monoclinic
_symmetry_space_group_name_Hall '-P 2ybc'
_symmetry_space_group_name_H-M 'P 1 21/c 1'
_atom_sites_solution_hydrogens geom
_atom_sites_solution_primary direct
_atom_sites_solution_secondary difmap
_audit_creation_method SHELXL-97
_cell_angle_alpha 90.00
_cell_angle_beta 118.682(13)
_cell_angle_gamma 90.00
_cell_formula_units_Z 4
_cell_length_a 20.700(5)
_cell_length_b 11.623(3)
_cell_length_c 29.216(6)
_cell_measurement_reflns_used 5322
_cell_measurement_temperature 296(2)
_cell_measurement_theta_max 25.32
_cell_measurement_theta_min 2.24
_cell_volume 6167(3)
_computing_cell_refinement 'Bruker SMART'
_computing_data_collection 'Bruker SMART'
_computing_data_reduction 'Bruker SAINT'
_computing_molecular_graphics 'Bruker SHELXTL'
_computing_publication_material 'Bruker SHELXTL'
_computing_structure_refinement 'SHELXL-97 (Sheldrick, 1997)'
_computing_structure_solution 'SHELXS-97 (Sheldrick, 1990)'
_diffrn_ambient_temperature 296(2)
_diffrn_measured_fraction_theta_full 0.995
_diffrn_measured_fraction_theta_max 0.995
_diffrn_measurement_device_type 'CCD area detector'
_diffrn_measurement_method 'phi and omega scans'
_diffrn_radiation_monochromator graphite
_diffrn_radiation_source 'fine-focus sealed tube'
_diffrn_radiation_type MoK\a
_diffrn_radiation_wavelength 0.71073
_diffrn_reflns_av_R_equivalents 0.0641
_diffrn_reflns_av_sigmaI/netI 0.0845
_diffrn_reflns_limit_h_max 24
_diffrn_reflns_limit_h_min -24
_diffrn_reflns_limit_k_max 12
_diffrn_reflns_limit_k_min -13
_diffrn_reflns_limit_l_max 20
_diffrn_reflns_limit_l_min -34
_diffrn_reflns_number 30543
_diffrn_reflns_theta_full 25.05
_diffrn_reflns_theta_max 25.05
_diffrn_reflns_theta_min 2.03
_exptl_absorpt_coefficient_mu 0.783
_exptl_absorpt_correction_T_max 0.9258
_exptl_absorpt_correction_T_min 0.8591
_exptl_absorpt_correction_type multi-scan
_exptl_absorpt_process_details sadabs
_exptl_crystal_density_diffrn 1.590
_exptl_crystal_density_method 'not measured'
_exptl_crystal_F_000 2992
_exptl_crystal_size_max 0.20
_exptl_crystal_size_mid 0.15
_exptl_crystal_size_min 0.10
_refine_diff_density_max 2.574
_refine_diff_density_min -0.790
_refine_diff_density_rms 0.171
_refine_ls_extinction_method none
_refine_ls_goodness_of_fit_ref 0.930
_refine_ls_hydrogen_treatment constr
_refine_ls_matrix_type full
_refine_ls_number_parameters 828
_refine_ls_number_reflns 10875
_refine_ls_number_restraints 0
_refine_ls_restrained_S_all 0.930
_refine_ls_R_factor_all 0.1355
_refine_ls_R_factor_gt 0.0828
_refine_ls_shift/su_max 0.000
_refine_ls_shift/su_mean 0.000
_refine_ls_structure_factor_coef Fsqd
_refine_ls_weighting_details 'calc w=1/[\s^2^(Fo^2^)+(0.1404P)^2^+57.3644P] where P=(Fo^2^+2Fc^2^)/3'
_refine_ls_weighting_scheme calc
_refine_ls_wR_factor_gt 0.2369
_refine_ls_wR_factor_ref 0.2763
_reflns_number_gt 6266
_reflns_number_total 10875
_reflns_threshold_expression >2sigma(I)
_cod_data_source_file c2ce25283j.txt
_cod_data_source_block 090319c
_cod_depositor_comments
;
The following automatic conversions were performed:

'_symmetry_cell_setting' value 'Monoclinic' changed to 'monoclinic'
according to /home/saulius/struct/CIF-dictionaries/cif_core.dic
dictionary named 'cif_core.dic' version 2.4.1 from 2010-06-29.

Automatic conversion script
Id: cif_fix_values 1891 2012-01-12 08:04:46Z andrius 
;
_cod_original_sg_symbol_H-M P2(1)/c
_cod_database_code 7208114

loop_
_symmetry_equiv_pos_as_xyz
'x, y, z'
'-x, y+1/2, -z+1/2'
'-x, -y, -z'
'x, -y-1/2, z-1/2'

loop_
_atom_site_label
_atom_site_type_symbol
_atom_site_fract_x
_atom_site_fract_y
_atom_site_fract_z
_atom_site_U_iso_or_equiv
_atom_site_adp_type
_atom_site_occupancy
_atom_site_symmetry_multiplicity
_atom_site_calc_flag
_atom_site_refinement_flags
Cd1 Cd 0.80066(3) 0.54964(6) 0.84057(3) 0.0403(2) Uani 1 1 d .
Cd2 Cd 0.30489(4) 0.55553(7) 0.83910(3) 0.0424(2) Uani 1 1 d .
C1 C 0.6476(5) 0.5517(7) 0.7986(4) 0.034(2) Uani 1 1 d .
C2 C 0.5642(4) 0.5721(8) 0.7677(3) 0.0302(19) Uani 1 1 d .
H2 H 0.5594 0.6560 0.7654 0.036 Uiso 1 1 calc R
C3 C 0.5268(5) 0.5321(7) 0.7098(3) 0.0304(19) Uani 1 1 d .
H3 H 0.5514 0.5755 0.6937 0.036 Uiso 1 1 calc R
C4 C 0.4467(5) 0.5739(7) 0.6823(3) 0.032(2) Uani 1 1 d .
H4 H 0.4508 0.6578 0.6855 0.038 Uiso 1 1 calc R
C5 C 0.4007(4) 0.5404(7) 0.7099(3) 0.0274(18) Uani 1 1 d .
H5 H 0.3563 0.5881 0.6936 0.033 Uiso 1 1 calc R
C6 C 0.4427(4) 0.5788(8) 0.7670(3) 0.0311(19) Uani 1 1 d .
H6 H 0.4468 0.6625 0.7652 0.037 Uiso 1 1 calc R
C7 C 0.5235(4) 0.5365(7) 0.7977(3) 0.0273(18) Uani 1 1 d .
H7 H 0.5460 0.5817 0.8300 0.033 Uiso 1 1 calc R
C8 C 0.5317(5) 0.4067(8) 0.6970(4) 0.036(2) Uani 1 1 d .
C9 C 0.4073(5) 0.5524(8) 0.6229(4) 0.040(2) Uani 1 1 d .
C10 C 0.3736(5) 0.4161(8) 0.7054(4) 0.037(2) Uani 1 1 d .
C11 C 0.3970(5) 0.5620(7) 0.7946(4) 0.036(2) Uani 1 1 d .
C12 C 0.5384(5) 0.4114(8) 0.8149(4) 0.037(2) Uani 1 1 d .
C13 C 0.1478(5) 0.5443(8) 0.8013(4) 0.036(2) Uani 1 1 d .
C14 C 0.0641(4) 0.5410(7) 0.7697(3) 0.0295(19) Uani 1 1 d .
H14 H 0.0534 0.4586 0.7638 0.035 Uiso 1 1 calc R
C15 C 0.0289(5) 0.5913(7) 0.7132(4) 0.033(2) Uani 1 1 d .
H15 H 0.0530 0.5519 0.6957 0.040 Uiso 1 1 calc R
C16 C -0.0520(5) 0.5540(8) 0.6846(4) 0.038(2) Uani 1 1 d .
H16 H -0.0490 0.4702 0.6888 0.046 Uiso 1 1 calc R
C17 C -0.0975(5) 0.5912(8) 0.7120(4) 0.036(2) Uani 1 1 d .
H17 H -0.1441 0.5490 0.6943 0.043 Uiso 1 1 calc R
C18 C -0.0577(5) 0.5450(7) 0.7692(4) 0.036(2) Uani 1 1 d .
H18 H -0.0569 0.4617 0.7645 0.043 Uiso 1 1 calc R
C19 C 0.0252(4) 0.5764(7) 0.8007(3) 0.0305(19) Uani 1 1 d .
H19 H 0.0452 0.5250 0.8310 0.037 Uiso 1 1 calc R
C20 C 0.0376(5) 0.7204(8) 0.7069(4) 0.040(2) Uani 1 1 d .
C21 C -0.0890(7) 0.5689(9) 0.6266(4) 0.055(3) Uani 1 1 d .
C22 C -0.1183(5) 0.7168(7) 0.7092(4) 0.033(2) Uani 1 1 d .
C23 C -0.1042(5) 0.5576(8) 0.7961(4) 0.041(2) Uani 1 1 d .
C24 C 0.0476(5) 0.6978(8) 0.8236(4) 0.040(2) Uani 1 1 d .
C25 C 0.8855(6) 0.6319(11) 0.9625(5) 0.060(3) Uani 1 1 d .
H25 H 0.8719 0.7047 0.9477 0.072 Uiso 1 1 calc R
C26 C 0.9242(6) 0.6217(13) 1.0164(5) 0.067(3) Uani 1 1 d .
H26 H 0.9357 0.6867 1.0374 0.080 Uiso 1 1 calc R
C27 C 0.9454(6) 0.5144(13) 1.0383(4) 0.066(3) Uani 1 1 d .
H27 H 0.9716 0.5062 1.0744 0.080 Uiso 1 1 calc R
C28 C 0.9276(6) 0.4200(12) 1.0067(4) 0.061(3) Uani 1 1 d .
H28 H 0.9417 0.3471 1.0212 0.073 Uiso 1 1 calc R
C29 C 0.8874(5) 0.4334(10) 0.9516(4) 0.049(3) Uani 1 1 d .
C30 C 0.8637(5) 0.3330(9) 0.9151(4) 0.046(2) Uani 1 1 d .
C31 C 0.8845(7) 0.2209(11) 0.9299(5) 0.075(4) Uani 1 1 d .
H31 H 0.9167 0.2043 0.9647 0.090 Uiso 1 1 calc R
C32 C 0.8589(8) 0.1348(12) 0.8948(5) 0.079(4) Uani 1 1 d .
H32 H 0.8749 0.0598 0.9051 0.095 Uiso 1 1 calc R
C33 C 0.8091(7) 0.1583(10) 0.8436(5) 0.066(3) Uani 1 1 d .
H33 H 0.7889 0.1001 0.8189 0.079 Uiso 1 1 calc R
C34 C 0.7906(6) 0.2702(10) 0.8310(5) 0.057(3) Uani 1 1 d .
H34 H 0.7577 0.2878 0.7964 0.068 Uiso 1 1 calc R
C35 C 0.3815(6) 0.6019(12) 0.9651(4) 0.062(3) Uani 1 1 d .
H35 H 0.3668 0.6774 0.9547 0.074 Uiso 1 1 calc R
C36 C 0.4211(7) 0.5774(16) 1.0176(5) 0.078(4) Uani 1 1 d .
H36 H 0.4317 0.6354 1.0422 0.093 Uiso 1 1 calc R
C37 C 0.4442(8) 0.4688(17) 1.0332(5) 0.085(5) Uani 1 1 d .
H37 H 0.4711 0.4512 1.0685 0.102 Uiso 1 1 calc R
C38 C 0.4275(6) 0.3838(13) 0.9958(4) 0.066(4) Uani 1 1 d .
H38 H 0.4440 0.3090 1.0061 0.079 Uiso 1 1 calc R
C39 C 0.3865(5) 0.4092(11) 0.9433(4) 0.049(3) Uani 1 1 d .
C40 C 0.3641(5) 0.3223(10) 0.9014(4) 0.052(3) Uani 1 1 d .
C41 C 0.3855(8) 0.2110(12) 0.9119(6) 0.087(5) Uani 1 1 d .
H41 H 0.4139 0.1865 0.9462 0.104 Uiso 1 1 calc R
C42 C 0.3646(9) 0.1329(12) 0.8707(7) 0.092(5) Uani 1 1 d .
H42 H 0.3812 0.0573 0.8772 0.111 Uiso 1 1 calc R
C43 C 0.3208(6) 0.1677(11) 0.8222(5) 0.061(3) Uani 1 1 d .
H43 H 0.3018 0.1151 0.7948 0.074 Uiso 1 1 calc R
C44 C 0.3038(6) 0.2828(11) 0.8129(5) 0.059(3) Uani 1 1 d .
H44 H 0.2766 0.3085 0.7787 0.070 Uiso 1 1 calc R
C45 C 0.6882(7) 0.7721(12) 0.4392(5) 0.069(4) Uani 1 1 d .
H45 H 0.6637 0.7421 0.4056 0.082 Uiso 1 1 calc R
C46 C 0.7068(8) 0.7015(12) 0.4804(5) 0.076(4) Uani 1 1 d .
H46 H 0.6949 0.6237 0.4758 0.091 Uiso 1 1 calc R
C47 C 0.7450(7) 0.7505(11) 0.5310(5) 0.065(3) Uani 1 1 d .
H47 H 0.7604 0.7039 0.5603 0.078 Uiso 1 1 calc R
C48 C 0.7593(6) 0.8663(10) 0.5368(4) 0.055(3) Uani 1 1 d .
H48 H 0.7831 0.8979 0.5701 0.066 Uiso 1 1 calc R
C49 C 0.7391(5) 0.9364(10) 0.4942(4) 0.049(3) Uani 1 1 d .
C50 C 0.7509(5) 1.0607(9) 0.4945(4) 0.047(3) Uani 1 1 d .
C51 C 0.7874(6) 1.1229(11) 0.5398(5) 0.064(3) Uani 1 1 d .
H51 H 0.8076 1.0866 0.5721 0.077 Uiso 1 1 calc R
C52 C 0.7933(7) 1.2383(12) 0.5364(6) 0.079(4) Uani 1 1 d .
H52 H 0.8178 1.2825 0.5665 0.095 Uiso 1 1 calc R
C53 C 0.7619(8) 1.2911(12) 0.4866(6) 0.083(4) Uani 1 1 d .
H53 H 0.7656 1.3701 0.4835 0.100 Uiso 1 1 calc R
C54 C 0.7262(8) 1.2236(12) 0.4432(6) 0.076(4) Uani 1 1 d .
H54 H 0.7048 1.2579 0.4105 0.092 Uiso 1 1 calc R
N1 N 0.8672(4) 0.5395(8) 0.9311(3) 0.048(2) Uani 1 1 d .
N2 N 0.8172(4) 0.3580(7) 0.8657(3) 0.0417(19) Uani 1 1 d .
N3 N 0.3636(4) 0.5202(9) 0.9284(3) 0.050(2) Uani 1 1 d .
N4 N 0.3257(4) 0.3586(7) 0.8521(3) 0.044(2) Uani 1 1 d .
N5 N 0.7046(5) 0.8853(8) 0.4460(3) 0.051(2) Uani 1 1 d .
N6 N 0.7211(5) 1.1095(9) 0.4467(4) 0.058(2) Uani 1 1 d .
O1 O 0.6814(3) 0.5165(6) 0.7750(2) 0.0406(16) Uani 1 1 d .
O2 O 0.6802(3) 0.5800(6) 0.8453(2) 0.0416(16) Uani 1 1 d .
O3 O 0.5975(4) 0.3661(6) 0.7088(3) 0.0477(17) Uani 1 1 d .
H3A H 0.6293 0.4078 0.7307 0.071 Uiso 1 1 calc R
O4 O 0.4767(4) 0.3465(6) 0.6723(3) 0.0513(18) Uani 1 1 d .
O5 O 0.4507(4) 0.5754(8) 0.6038(3) 0.058(2) Uani 1 1 d .
H5A H 0.4270 0.5756 0.5719 0.087 Uiso 1 1 calc R
O6 O 0.3435(4) 0.5252(7) 0.5978(3) 0.0528(19) Uani 1 1 d .
O7 O 0.3195(4) 0.3853(6) 0.6582(3) 0.0543(19) Uani 1 1 d .
H7A H 0.3153 0.4340 0.6366 0.082 Uiso 1 1 calc R
O8 O 0.3936(4) 0.3524(6) 0.7416(3) 0.0518(18) Uani 1 1 d .
O9 O 0.3296(4) 0.5749(6) 0.7698(3) 0.0524(19) Uani 1 1 d .
O10 O 0.4307(4) 0.5405(6) 0.8437(3) 0.0489(18) Uani 1 1 d .
O11 O 0.5191(4) 0.3747(6) 0.8492(3) 0.0504(18) Uani 1 1 d .
H11 H 0.4893 0.4195 0.8503 0.076 Uiso 1 1 calc R
O12 O 0.5729(4) 0.3492(6) 0.8011(3) 0.0489(17) Uani 1 1 d .
O13 O 0.1849(3) 0.5911(6) 0.7816(3) 0.0545(19) Uani 1 1 d .
O14 O 0.1785(3) 0.4942(6) 0.8435(3) 0.0460(17) Uani 1 1 d .
O15 O 0.1048(4) 0.7564(6) 0.7192(3) 0.0558(19) Uani 1 1 d .
H15A H 0.1336 0.7021 0.7301 0.084 Uiso 1 1 calc R
O16 O -0.0129(4) 0.7867(6) 0.6888(3) 0.056(2) Uani 1 1 d .
O17 O -0.0475(7) 0.5950(12) 0.6071(4) 0.112(4) Uani 1 1 d .
O18 O -0.1556(6) 0.5435(8) 0.5987(4) 0.092(3) Uani 1 1 d .
H18A H -0.1763 0.5951 0.5775 0.138 Uiso 1 1 calc R
O19 O -0.1623(3) 0.7534(5) 0.6618(2) 0.0436(16) Uani 1 1 d .
H19A H -0.1664 0.8235 0.6621 0.065 Uiso 1 1 calc R
O20 O -0.0997(4) 0.7751(5) 0.7484(3) 0.0441(16) Uani 1 1 d .
O21 O -0.1701(4) 0.5326(7) 0.7725(3) 0.060(2) Uani 1 1 d .
O22 O -0.0736(4) 0.5871(7) 0.8438(3) 0.058(2) Uani 1 1 d .
O23 O 0.0256(4) 0.7322(7) 0.8568(3) 0.0545(19) Uani 1 1 d .
H23 H -0.0047 0.6865 0.8567 0.082 Uiso 1 1 calc R
O24 O 0.0882(4) 0.7574(6) 0.8147(3) 0.0540(19) Uani 1 1 d .
O1W O 0.7915(4) 0.7444(7) 0.8383(4) 0.078(3) Uani 1 1 d .
O2W O 0.3351(5) 0.7461(8) 0.8592(4) 0.086(3) Uani 1 1 d .
O3W O 0.8926(6) 0.8871(8) 0.8374(5) 0.105(4) Uani 1 1 d .
O5W O 0.2189(7) 0.8781(10) 0.8167(7) 0.186(8) Uani 1 1 d .
O4W O 0.4080(11) 0.5694(19) 0.5011(5) 0.246(11) Uani 1 1 d .

loop_
_atom_site_aniso_label
_atom_site_aniso_U_11
_atom_site_aniso_U_22
_atom_site_aniso_U_33
_atom_site_aniso_U_23
_atom_site_aniso_U_13
_atom_site_aniso_U_12
Cd1 0.0266(4) 0.0516(5) 0.0398(4) 0.0114(3) 0.0137(3) 0.0035(3)
Cd2 0.0320(4) 0.0588(5) 0.0400(4) -0.0012(4) 0.0201(3) 0.0037(3)
C1 0.026(4) 0.036(5) 0.037(6) 0.011(4) 0.012(4) 0.000(4)
C2 0.022(4) 0.039(5) 0.031(5) 0.006(4) 0.014(4) 0.001(3)
C3 0.031(5) 0.032(5) 0.033(5) -0.004(4) 0.020(4) -0.003(4)
C4 0.032(5) 0.028(4) 0.033(5) -0.005(4) 0.013(4) -0.004(3)
C5 0.021(4) 0.032(4) 0.025(4) -0.005(4) 0.009(4) -0.002(3)
C6 0.024(4) 0.036(5) 0.033(5) 0.002(4) 0.013(4) -0.002(4)
C7 0.029(4) 0.031(4) 0.022(4) -0.002(4) 0.012(4) -0.002(3)
C8 0.040(5) 0.034(5) 0.042(6) 0.010(4) 0.027(5) 0.008(4)
C9 0.039(6) 0.042(5) 0.035(5) 0.006(4) 0.014(5) 0.007(4)
C10 0.032(5) 0.043(5) 0.035(5) -0.011(5) 0.016(4) -0.010(4)
C11 0.032(5) 0.036(5) 0.046(6) -0.006(4) 0.023(5) -0.008(4)
C12 0.033(5) 0.038(5) 0.041(6) 0.000(4) 0.017(5) -0.005(4)
C13 0.029(5) 0.037(5) 0.046(6) -0.006(5) 0.021(5) 0.003(4)
C14 0.025(4) 0.026(4) 0.037(5) 0.004(4) 0.015(4) 0.006(3)
C15 0.032(5) 0.030(4) 0.038(5) -0.001(4) 0.017(4) -0.002(4)
C16 0.036(5) 0.034(5) 0.035(5) -0.006(4) 0.010(4) 0.001(4)
C17 0.028(4) 0.032(5) 0.043(6) -0.001(4) 0.014(4) -0.001(4)
C18 0.029(5) 0.030(5) 0.048(6) 0.008(4) 0.019(4) 0.005(4)
C19 0.028(4) 0.036(5) 0.030(5) 0.007(4) 0.016(4) 0.004(4)
C20 0.049(6) 0.038(5) 0.043(6) 0.005(5) 0.030(5) 0.000(5)
C21 0.055(7) 0.048(6) 0.044(7) -0.014(5) 0.010(6) 0.012(5)
C22 0.028(5) 0.033(5) 0.037(5) 0.000(4) 0.016(4) -0.002(4)
C23 0.037(6) 0.038(5) 0.053(7) 0.021(5) 0.024(5) 0.012(4)
C24 0.033(5) 0.046(6) 0.036(5) -0.006(4) 0.013(4) 0.006(4)
C25 0.037(6) 0.069(8) 0.064(8) -0.006(7) 0.017(6) 0.000(5)
C26 0.054(7) 0.100(10) 0.042(7) -0.005(7) 0.019(6) -0.004(7)
C27 0.048(7) 0.109(11) 0.031(6) -0.001(7) 0.010(5) -0.003(7)
C28 0.044(6) 0.092(9) 0.036(6) 0.021(6) 0.012(5) 0.006(6)
C29 0.030(5) 0.068(7) 0.044(6) 0.018(5) 0.014(5) 0.011(5)
C30 0.041(5) 0.059(7) 0.046(6) 0.011(5) 0.028(5) 0.002(5)
C31 0.081(9) 0.071(8) 0.047(7) 0.021(7) 0.010(7) 0.024(7)
C32 0.096(10) 0.064(8) 0.070(9) 0.016(8) 0.033(8) 0.012(7)
C33 0.074(8) 0.044(6) 0.079(9) 0.004(6) 0.037(8) 0.003(6)
C34 0.057(7) 0.060(7) 0.051(7) 0.004(6) 0.024(6) -0.003(6)
C35 0.049(6) 0.100(9) 0.050(7) -0.032(7) 0.034(6) -0.018(6)
C36 0.054(8) 0.139(14) 0.047(8) -0.044(9) 0.031(7) -0.033(9)
C37 0.058(8) 0.148(15) 0.031(7) -0.008(9) 0.008(6) -0.029(9)
C38 0.045(6) 0.106(10) 0.043(7) 0.015(7) 0.017(6) 0.002(6)
C39 0.027(5) 0.082(8) 0.040(6) -0.002(6) 0.017(5) -0.008(5)
C40 0.035(5) 0.069(7) 0.046(7) 0.004(6) 0.015(5) 0.007(5)
C41 0.108(12) 0.072(9) 0.059(8) 0.010(7) 0.023(8) 0.028(8)
C42 0.129(14) 0.062(9) 0.107(13) 0.026(9) 0.074(12) 0.037(9)
C43 0.059(7) 0.064(8) 0.071(9) -0.019(7) 0.039(7) -0.013(6)
C44 0.052(7) 0.079(9) 0.054(7) -0.018(6) 0.032(6) -0.009(6)
C45 0.076(8) 0.089(10) 0.044(7) 0.009(7) 0.031(6) 0.023(7)
C46 0.089(10) 0.070(9) 0.064(9) -0.006(7) 0.032(8) 0.011(7)
C47 0.071(8) 0.064(8) 0.046(7) 0.007(6) 0.018(6) 0.010(6)
C48 0.058(7) 0.069(8) 0.029(6) -0.002(5) 0.014(5) 0.006(6)
C49 0.026(5) 0.081(8) 0.034(6) -0.004(6) 0.009(5) 0.011(5)
C50 0.037(5) 0.064(7) 0.037(6) 0.010(5) 0.017(5) 0.017(5)
C51 0.042(6) 0.063(8) 0.066(8) 0.014(7) 0.010(6) 0.007(5)
C52 0.079(9) 0.076(9) 0.065(9) -0.003(8) 0.021(8) 0.010(7)
C53 0.084(10) 0.065(9) 0.102(12) 0.004(9) 0.045(9) 0.016(7)
C54 0.080(9) 0.078(10) 0.084(10) 0.026(8) 0.049(8) 0.030(8)
N1 0.037(5) 0.062(6) 0.044(5) 0.014(5) 0.017(4) 0.010(4)
N2 0.041(4) 0.056(5) 0.031(4) 0.006(4) 0.019(4) 0.005(4)
N3 0.037(5) 0.082(7) 0.030(4) -0.023(5) 0.016(4) -0.017(4)
N4 0.035(4) 0.057(5) 0.035(5) -0.005(4) 0.012(4) -0.003(4)
N5 0.053(5) 0.061(6) 0.044(5) -0.001(5) 0.027(5) 0.010(4)
N6 0.060(6) 0.066(6) 0.053(6) 0.010(5) 0.031(5) 0.020(5)
O1 0.023(3) 0.064(4) 0.037(4) 0.005(3) 0.016(3) 0.002(3)
O2 0.031(3) 0.058(4) 0.029(4) 0.005(3) 0.009(3) -0.003(3)
O3 0.042(4) 0.052(4) 0.049(4) -0.011(3) 0.021(3) 0.014(3)
O4 0.050(4) 0.047(4) 0.054(4) -0.012(4) 0.023(4) -0.001(3)
O5 0.053(4) 0.095(6) 0.029(4) 0.002(4) 0.022(4) 0.000(4)
O6 0.038(4) 0.073(5) 0.034(4) -0.007(4) 0.006(3) -0.004(3)
O7 0.048(4) 0.064(5) 0.049(4) -0.016(4) 0.022(4) -0.025(4)
O8 0.064(5) 0.039(4) 0.054(5) -0.003(4) 0.030(4) -0.010(3)
O9 0.029(4) 0.075(5) 0.055(5) -0.004(4) 0.022(3) 0.001(3)
O10 0.039(4) 0.079(5) 0.036(4) -0.007(4) 0.023(3) -0.001(3)
O11 0.056(5) 0.056(4) 0.044(4) 0.009(4) 0.028(4) 0.004(3)
O12 0.059(4) 0.039(4) 0.063(5) 0.008(3) 0.040(4) 0.007(3)
O13 0.033(4) 0.062(4) 0.073(5) 0.016(4) 0.029(4) 0.008(3)
O14 0.033(3) 0.052(4) 0.041(4) 0.002(3) 0.007(3) 0.005(3)
O15 0.048(4) 0.045(4) 0.084(6) 0.009(4) 0.040(4) -0.004(3)
O16 0.043(4) 0.043(4) 0.082(6) 0.017(4) 0.030(4) 0.007(3)
O17 0.121(9) 0.173(11) 0.056(6) -0.005(7) 0.053(6) -0.031(8)
O18 0.096(8) 0.087(7) 0.055(6) -0.006(5) 0.005(5) 0.026(6)
O19 0.041(4) 0.038(4) 0.037(4) 0.011(3) 0.007(3) 0.010(3)
O20 0.055(4) 0.033(3) 0.046(4) 0.001(3) 0.025(3) 0.001(3)
O21 0.035(4) 0.070(5) 0.082(6) 0.024(4) 0.035(4) 0.007(3)
O22 0.047(4) 0.083(5) 0.057(5) 0.015(4) 0.034(4) 0.014(4)
O23 0.041(4) 0.072(5) 0.048(4) -0.024(4) 0.020(4) -0.001(3)
O24 0.054(4) 0.051(4) 0.064(5) -0.017(4) 0.034(4) -0.018(4)
O1W 0.070(5) 0.046(4) 0.148(9) 0.019(5) 0.074(6) 0.018(4)
O2W 0.085(6) 0.070(6) 0.121(8) -0.032(6) 0.063(6) -0.012(5)
O3W 0.127(9) 0.057(5) 0.184(11) -0.004(6) 0.117(9) -0.006(5)
O5W 0.093(8) 0.070(7) 0.30(2) 0.008(10) 0.020(11) 0.014(6)
O4W 0.25(2) 0.31(2) 0.050(8) 0.012(11) -0.036(10) -0.078(17)

loop_
_atom_type_symbol
_atom_type_description
_atom_type_scat_dispersion_real
_atom_type_scat_dispersion_imag
_atom_type_scat_source
C C 0.0033 0.0016 'International Tables Vol C Tables 4.2.6.8 and 6.1.1.4'
H H 0.0000 0.0000 'International Tables Vol C Tables 4.2.6.8 and 6.1.1.4'
Cd Cd -0.8075 1.2024 'International Tables Vol C Tables 4.2.6.8 and 6.1.1.4'
N N 0.0061 0.0033 'International Tables Vol C Tables 4.2.6.8 and 6.1.1.4'
O O 0.0106 0.0060 'International Tables Vol C Tables 4.2.6.8 and 6.1.1.4'

loop_
_geom_angle_atom_site_label_1
_geom_angle_atom_site_label_2
_geom_angle_atom_site_label_3
_geom_angle
_geom_angle_site_symmetry_1
_geom_angle_site_symmetry_3
O1W Cd1 O1 95.8(3) . .
O1W Cd1 N2 164.8(3) . .
O1 Cd1 N2 92.2(3) . .
O1W Cd1 O21 96.4(3) . 1_655
O1 Cd1 O21 83.8(2) . 1_655
N2 Cd1 O21 97.4(3) . 1_655
O1W Cd1 N1 94.5(3) . .
O1 Cd1 N1 138.2(3) . .
N2 Cd1 N1 71.0(3) . .
O21 Cd1 N1 134.9(3) 1_655 .
O1W Cd1 O2 78.3(2) . .
O1 Cd1 O2 52.8(2) . .
N2 Cd1 O2 96.6(2) . .
O21 Cd1 O2 134.7(2) 1_655 .
N1 Cd1 O2 90.4(2) . .
O1W Cd1 O22 84.4(3) . 1_655
O1 Cd1 O22 135.2(2) . 1_655
N2 Cd1 O22 99.0(3) . 1_655
O21 Cd1 O22 51.9(3) 1_655 1_655
N1 Cd1 O22 86.0(3) . 1_655
O2 Cd1 O22 161.9(2) . 1_655
O13 Cd2 O2W 94.6(3) . .
O13 Cd2 N3 131.2(3) . .
O2W Cd2 N3 87.3(4) . .
O13 Cd2 O9 87.6(3) . .
O2W Cd2 O9 89.0(3) . .
N3 Cd2 O9 141.1(3) . .
O13 Cd2 N4 110.5(3) . .
O2W Cd2 N4 154.1(3) . .
N3 Cd2 N4 71.8(3) . .
O9 Cd2 N4 97.9(3) . .
O13 Cd2 O10 141.2(2) . .
O2W Cd2 O10 84.6(3) . .
N3 Cd2 O10 87.6(3) . .
O9 Cd2 O10 53.6(2) . .
N4 Cd2 O10 79.6(3) . .
O2 C1 O1 122.3(8) . .
O2 C1 C2 118.1(8) . .
O1 C1 C2 119.3(8) . .
C7 C2 C3 114.7(7) . .
C7 C2 C1 113.1(7) . .
C3 C2 C1 115.2(7) . .
C7 C2 H2 104.0 . .
C3 C2 H2 104.0 . .
C1 C2 H2 104.0 . .
C8 C3 C2 119.8(7) . .
C8 C3 C4 110.9(7) . .
C2 C3 C4 108.8(7) . .
C8 C3 H3 105.4 . .
C2 C3 H3 105.4 . .
C4 C3 H3 105.4 . .
C9 C4 C5 114.5(7) . .
C9 C4 C3 113.2(7) . .
C5 C4 C3 115.1(7) . .
C9 C4 H4 104.1 . .
C5 C4 H4 104.1 . .
C3 C4 H4 104.1 . .
C10 C5 C4 118.6(7) . .
C10 C5 C6 111.2(7) . .
C4 C5 C6 108.7(6) . .
C10 C5 H5 105.8 . .
C4 C5 H5 105.8 . .
C6 C5 H5 105.8 . .
C11 C6 C7 115.2(7) . .
C11 C6 C5 111.5(7) . .
C7 C6 C5 115.3(7) . .
C11 C6 H6 104.4 . .
C7 C6 H6 104.4 . .
C5 C6 H6 104.4 . .
C12 C7 C2 111.5(7) . .
C12 C7 C6 119.0(7) . .
C2 C7 C6 108.6(7) . .
C12 C7 H7 105.5 . .
C2 C7 H7 105.5 . .
C6 C7 H7 105.6 . .
O4 C8 O3 119.9(8) . .
O4 C8 C3 122.5(8) . .
O3 C8 C3 117.4(8) . .
O6 C9 O5 125.2(9) . .
O6 C9 C4 124.1(9) . .
O5 C9 C4 110.5(8) . .
O8 C10 O7 120.6(9) . .
O8 C10 C5 123.5(8) . .
O7 C10 C5 115.5(9) . .
O9 C11 O10 122.3(9) . .
O9 C11 C6 119.3(9) . .
O10 C11 C6 118.3(8) . .
O12 C12 O11 120.1(9) . .
O12 C12 C7 121.2(8) . .
O11 C12 C7 118.4(8) . .
O13 C13 O14 121.2(8) . .
O13 C13 C14 119.4(8) . .
O14 C13 C14 119.2(8) . .
C13 C14 C19 113.7(7) . .
C13 C14 C15 116.7(7) . .
C19 C14 C15 114.5(7) . .
C13 C14 H14 103.2 . .
C19 C14 H14 103.2 . .
C15 C14 H14 103.2 . .
C16 C15 C20 111.8(7) . .
C16 C15 C14 107.7(7) . .
C20 C15 C14 118.0(8) . .
C16 C15 H15 106.2 . .
C20 C15 H15 106.2 . .
C14 C15 H15 106.2 . .
C15 C16 C17 114.4(7) . .
C15 C16 C21 114.7(9) . .
C17 C16 C21 116.1(8) . .
C15 C16 H16 103.1 . .
C17 C16 H16 103.1 . .
C21 C16 H16 103.1 . .
C22 C17 C16 117.7(8) . .
C22 C17 C18 112.3(8) . .
C16 C17 C18 108.4(7) . .
C22 C17 H17 105.9 . .
C16 C17 H17 105.9 . .
C18 C17 H17 105.9 . .
C23 C18 C19 117.9(8) . .
C23 C18 C17 112.5(7) . .
C19 C18 C17 114.7(7) . .
C23 C18 H18 103.1 . .
C19 C18 H18 103.1 . .
C17 C18 H18 103.1 . .
C14 C19 C18 109.4(7) . .
C14 C19 C24 111.7(7) . .
C18 C19 C24 119.4(7) . .
C14 C19 H19 105.0 . .
C18 C19 H19 105.0 . .
C24 C19 H19 105.0 . .
O16 C20 O15 119.7(9) . .
O16 C20 C15 123.8(9) . .
O15 C20 C15 116.3(8) . .
O17 C21 O18 122.1(12) . .
O17 C21 C16 116.3(10) . .
O18 C21 C16 121.1(12) . .
O20 C22 O19 123.8(8) . .
O20 C22 C17 122.1(8) . .
O19 C22 C17 113.9(8) . .
O21 C23 O22 120.8(10) . .
O21 C23 C18 119.8(10) . .
O22 C23 C18 119.3(9) . .
O24 C24 O23 120.4(9) . .
O24 C24 C19 122.0(8) . .
O23 C24 C19 117.4(9) . .
C26 C25 N1 121.8(12) . .
C26 C25 H25 119.1 . .
N1 C25 H25 119.1 . .
C25 C26 C27 119.2(13) . .
C25 C26 H26 120.4 . .
C27 C26 H26 120.4 . .
C28 C27 C26 119.5(11) . .
C28 C27 H27 120.2 . .
C26 C27 H27 120.2 . .
C27 C28 C29 119.9(12) . .
C27 C28 H28 120.1 . .
C29 C28 H28 120.1 . .
N1 C29 C28 119.5(11) . .
N1 C29 C30 118.1(9) . .
C28 C29 C30 122.3(10) . .
N2 C30 C31 120.2(11) . .
N2 C30 C29 115.0(9) . .
C31 C30 C29 124.7(10) . .
C32 C31 C30 121.1(11) . .
C32 C31 H31 119.5 . .
C30 C31 H31 119.5 . .
C31 C32 C33 119.7(12) . .
C31 C32 H32 120.1 . .
C33 C32 H32 120.1 . .
C34 C33 C32 116.9(12) . .
C34 C33 H33 121.5 . .
C32 C33 H33 121.5 . .
C33 C34 N2 123.9(11) . .
C33 C34 H34 118.1 . .
N2 C34 H34 118.1 . .
N3 C35 C36 122.1(14) . .
N3 C35 H35 119.0 . .
C36 C35 H35 119.0 . .
C37 C36 C35 119.6(13) . .
C37 C36 H36 120.2 . .
C35 C36 H36 120.2 . .
C38 C37 C36 119.1(13) . .
C38 C37 H37 120.5 . .
C36 C37 H37 120.5 . .
C39 C38 C37 120.6(14) . .
C39 C38 H38 119.7 . .
C37 C38 H38 119.7 . .
N3 C39 C38 119.2(11) . .
N3 C39 C40 117.1(9) . .
C38 C39 C40 123.6(12) . .
C41 C40 N4 120.4(11) . .
C41 C40 C39 121.8(11) . .
N4 C40 C39 117.7(10) . .
C40 C41 C42 119.5(13) . .
C40 C41 H41 120.3 . .
C42 C41 H41 120.3 . .
C43 C42 C41 119.5(12) . .
C43 C42 H42 120.3 . .
C41 C42 H42 120.3 . .
C42 C43 C44 119.1(12) . .
C42 C43 H43 120.5 . .
C44 C43 H43 120.5 . .
N4 C44 C43 121.4(12) . .
N4 C44 H44 119.3 . .
C43 C44 H44 119.3 . .
C46 C45 N5 121.1(12) . .
C46 C45 H45 119.4 . .
N5 C45 H45 119.4 . .
C45 C46 C47 117.6(13) . .
C45 C46 H46 121.2 . .
C47 C46 H46 121.2 . .
C48 C47 C46 120.1(12) . .
C48 C47 H47 119.9 . .
C46 C47 H47 119.9 . .
C49 C48 C47 121.1(11) . .
C49 C48 H48 119.5 . .
C47 C48 H48 119.5 . .
C48 C49 N5 117.1(10) . .
C48 C49 C50 127.1(10) . .
N5 C49 C50 115.8(10) . .
C51 C50 N6 122.9(10) . .
C51 C50 C49 122.5(10) . .
N6 C50 C49 114.6(10) . .
C50 C51 C52 118.5(12) . .
C50 C51 H51 120.8 . .
C52 C51 H51 120.8 . .
C51 C52 C53 119.4(14) . .
C51 C52 H52 120.3 . .
C53 C52 H52 120.3 . .
C54 C53 C52 118.8(13) . .
C54 C53 H53 120.6 . .
C52 C53 H53 120.6 . .
N6 C54 C53 121.7(13) . .
N6 C54 H54 119.1 . .
C53 C54 H54 119.1 . .
C25 N1 C29 120.1(9) . .
C25 N1 Cd1 123.7(7) . .
C29 N1 Cd1 116.2(7) . .
C30 N2 C34 118.1(9) . .
C30 N2 Cd1 118.3(7) . .
C34 N2 Cd1 122.8(7) . .
C39 N3 C35 119.4(10) . .
C39 N3 Cd2 116.0(6) . .
C35 N3 Cd2 124.4(9) . .
C44 N4 C40 119.7(10) . .
C44 N4 Cd2 123.2(8) . .
C40 N4 Cd2 117.0(7) . .
C45 N5 C49 122.9(10) . .
C50 N6 C54 118.7(11) . .
C1 O1 Cd1 98.3(5) . .
C1 O2 Cd1 86.3(5) . .
C8 O3 H3A 109.5 . .
C9 O5 H5A 109.5 . .
C10 O7 H7A 109.5 . .
C11 O9 Cd2 97.9(6) . .
C11 O10 Cd2 86.2(5) . .
C12 O11 H11 109.5 . .
C13 O13 Cd2 105.6(6) . .
C20 O15 H15A 109.5 . .
C21 O18 H18A 109.5 . .
C22 O19 H19A 109.5 . .
C23 O21 Cd1 100.0(7) . 1_455
C23 O22 Cd1 87.2(6) . 1_455
C24 O23 H23 109.5 . .

loop_
_geom_bond_atom_site_label_1
_geom_bond_atom_site_label_2
_geom_bond_distance
_geom_bond_site_symmetry_2
Cd1 O1W 2.269(8) .
Cd1 O1 2.317(6) .
Cd1 N2 2.319(8) .
Cd1 O21 2.348(8) 1_655
Cd1 N1 2.325(8) .
Cd1 O2 2.587(6) .
Cd1 O22 2.596(7) 1_655
Cd2 O13 2.271(7) .
Cd2 O2W 2.300(9) .
Cd2 N3 2.325(8) .
Cd2 O9 2.324(7) .
Cd2 N4 2.326(9) .
Cd2 O10 2.547(6) .
C1 O2 1.240(11) .
C1 O1 1.264(11) .
C1 C2 1.535(11) .
C2 C7 1.534(11) .
C2 C3 1.556(12) .
C2 H2 0.9800 .
C3 C8 1.521(12) .
C3 C4 1.533(12) .
C3 H3 0.9800 .
C4 C9 1.542(13) .
C4 C5 1.563(12) .
C4 H4 0.9800 .
C5 C10 1.533(12) .
C5 C6 1.532(12) .
C5 H5 0.9800 .
C6 C11 1.523(12) .
C6 C7 1.550(11) .
C6 H6 0.9800 .
C7 C12 1.521(12) .
C7 H7 0.9800 .
C8 O4 1.232(11) .
C8 O3 1.322(10) .
C9 O6 1.205(11) .
C9 O5 1.293(12) .
C10 O8 1.193(11) .
C10 O7 1.341(11) .
C11 O9 1.233(11) .
C11 O10 1.283(12) .
C12 O12 1.214(11) .
C12 O11 1.316(11) .
C13 O13 1.280(11) .
C13 O14 1.228(11) .
C13 C14 1.523(12) .
C14 C19 1.529(12) .
C14 C15 1.564(12) .
C14 H14 0.9800 .
C15 C16 1.532(12) .
C15 C20 1.532(13) .
C15 H15 0.9800 .
C16 C17 1.564(13) .
C16 C21 1.496(15) .
C16 H16 0.9800 .
C17 C22 1.512(12) .
C17 C18 1.562(13) .
C17 H17 0.9800 .
C18 C23 1.513(13) .
C18 C19 1.553(12) .
C18 H18 0.9800 .
C19 C24 1.535(13) .
C19 H19 0.9800 .
C20 O16 1.197(11) .
C20 O15 1.328(11) .
C21 O17 1.276(15) .
C21 O18 1.253(14) .
C22 O20 1.222(11) .
C22 O19 1.312(10) .
C23 O21 1.232(12) .
C23 O22 1.271(13) .
C24 O24 1.207(12) .
C24 O23 1.319(11) .
C25 C26 1.388(16) .
C25 N1 1.343(14) .
C25 H25 0.9300 .
C26 C27 1.374(19) .
C26 H26 0.9300 .
C27 C28 1.365(18) .
C27 H27 0.9300 .
C28 C29 1.422(15) .
C28 H28 0.9300 .
C29 N1 1.347(13) .
C29 C30 1.496(15) .
C30 N2 1.327(12) .
C30 C31 1.375(15) .
C31 C32 1.345(18) .
C31 H31 0.9300 .
C32 C33 1.376(17) .
C32 H32 0.9300 .
C33 C34 1.357(16) .
C33 H33 0.9300 .
C34 N2 1.355(14) .
C34 H34 0.9300 .
C35 N3 1.345(13) .
C35 C36 1.379(18) .
C35 H35 0.9300 .
C36 C37 1.35(2) .
C36 H36 0.9300 .
C37 C38 1.39(2) .
C37 H37 0.9300 .
C38 C39 1.381(15) .
C38 H38 0.9300 .
C39 N3 1.371(15) .
C39 C40 1.479(15) .
C40 C41 1.354(17) .
C40 N4 1.337(13) .
C41 C42 1.40(2) .
C41 H41 0.9300 .
C42 C43 1.326(18) .
C42 H42 0.9300 .
C43 C44 1.376(17) .
C43 H43 0.9300 .
C44 N4 1.340(13) .
C44 H44 0.9300 .
C45 C46 1.352(17) .
C45 N5 1.349(16) .
C45 H45 0.9300 .
C46 C47 1.418(17) .
C46 H46 0.9300 .
C47 C48 1.372(16) .
C47 H47 0.9300 .
C48 C49 1.373(15) .
C48 H48 0.9300 .
C49 N5 1.372(13) .
C49 C50 1.465(15) .
C50 C51 1.375(16) .
C50 N6 1.351(13) .
C51 C52 1.355(18) .
C51 H51 0.9300 .
C52 C53 1.416(19) .
C52 H52 0.9300 .
C53 C54 1.367(19) .
C53 H53 0.9300 .
C54 N6 1.339(16) .
C54 H54 0.9300 .
O3 H3A 0.8200 .
O5 H5A 0.8200 .
O7 H7A 0.8200 .
O11 H11 0.8200 .
O15 H15A 0.8200 .
O18 H18A 0.8200 .
O19 H19A 0.8200 .
O21 Cd1 2.348(8) 1_455
O22 Cd1 2.596(7) 1_455
O23 H23 0.8200 .

loop_
_geom_hbond_atom_site_label_D
_geom_hbond_atom_site_label_H
_geom_hbond_atom_site_label_A
_geom_hbond_distance_DH
_geom_hbond_distance_HA
_geom_hbond_distance_DA
_geom_hbond_angle_DHA
_geom_hbond_site_symmetry_A
O23 H23 O22 0.82 1.73 2.541(11) 169.0 .
O19 H19A O14 0.82 2.00 2.815(9) 175.2 2_556
O15 H15A O13 0.82 1.88 2.620(10) 150.1 .
O11 H11 O10 0.82 1.81 2.610(10) 165.9 .
O7 H7A O6 0.82 1.84 2.616(11) 157.5 .
O5 H5A O4W 0.82 1.91 2.692(16) 158.7 .
O3 H3A O1 0.82 1.76 2.567(9) 167.8 .

loop_
_geom_torsion_atom_site_label_1
_geom_torsion_atom_site_label_2
_geom_torsion_atom_site_label_3
_geom_torsion_atom_site_label_4
_geom_torsion
_geom_torsion_site_symmetry_1
_geom_torsion_site_symmetry_4
O2 C1 C2 C7 -44.1(11) . .
O1 C1 C2 C7 141.9(8) . .
O2 C1 C2 C3 -178.8(8) . .
O1 C1 C2 C3 7.2(12) . .
C7 C2 C3 C8 -74.8(10) . .
C1 C2 C3 C8 59.1(10) . .
C7 C2 C3 C4 54.2(9) . .
C1 C2 C3 C4 -171.8(7) . .
C8 C3 C4 C9 -53.5(10) . .
C2 C3 C4 C9 172.7(7) . .
C8 C3 C4 C5 80.8(9) . .
C2 C3 C4 C5 -53.0(9) . .
C9 C4 C5 C10 58.1(10) . .
C3 C4 C5 C10 -75.6(10) . .
C9 C4 C5 C6 -173.6(7) . .
C3 C4 C5 C6 52.7(9) . .
C10 C5 C6 C11 -54.5(9) . .
C4 C5 C6 C11 173.1(7) . .
C10 C5 C6 C7 79.4(9) . .
C4 C5 C6 C7 -53.0(9) . .
C3 C2 C7 C12 78.8(9) . .
C1 C2 C7 C12 -56.1(10) . .
C3 C2 C7 C6 -54.3(9) . .
C1 C2 C7 C6 170.8(7) . .
C11 C6 C7 C12 57.4(11) . .
C5 C6 C7 C12 -74.8(10) . .
C11 C6 C7 C2 -173.5(7) . .
C5 C6 C7 C2 54.3(9) . .
C2 C3 C8 O4 120.9(10) . .
C4 C3 C8 O4 -7.2(12) . .
C2 C3 C8 O3 -65.6(11) . .
C4 C3 C8 O3 166.3(8) . .
C5 C4 C9 O6 8.4(13) . .
C3 C4 C9 O6 143.1(9) . .
C5 C4 C9 O5 -175.9(8) . .
C3 C4 C9 O5 -41.3(11) . .
C4 C5 C10 O8 115.2(10) . .
C6 C5 C10 O8 -11.9(12) . .
C4 C5 C10 O7 -71.4(10) . .
C6 C5 C10 O7 161.5(8) . .
C7 C6 C11 O9 -167.9(8) . .
C5 C6 C11 O9 -33.9(11) . .
C7 C6 C11 O10 15.7(12) . .
C5 C6 C11 O10 149.7(8) . .
C2 C7 C12 O12 -6.2(12) . .
C6 C7 C12 O12 121.4(9) . .
C2 C7 C12 O11 167.2(8) . .
C6 C7 C12 O11 -65.1(11) . .
O13 C13 C14 C19 -134.0(9) . .
O14 C13 C14 C19 51.6(11) . .
O13 C13 C14 C15 2.7(12) . .
O14 C13 C14 C15 -171.7(8) . .
C13 C14 C15 C16 166.8(7) . .
C19 C14 C15 C16 -56.8(9) . .
C13 C14 C15 C20 -65.5(10) . .
C19 C14 C15 C20 70.9(10) . .
C20 C15 C16 C17 -74.2(10) . .
C14 C15 C16 C17 57.0(10) . .
C20 C15 C16 C21 63.5(10) . .
C14 C15 C16 C21 -165.4(7) . .
C15 C16 C17 C22 73.6(10) . .
C21 C16 C17 C22 -63.5(11) . .
C15 C16 C17 C18 -55.2(10) . .
C21 C16 C17 C18 167.7(8) . .
C22 C17 C18 C23 58.6(10) . .
C16 C17 C18 C23 -169.6(7) . .
C22 C17 C18 C19 -79.8(9) . .
C16 C17 C18 C19 52.0(10) . .
C13 C14 C19 C18 -167.8(7) . .
C15 C14 C19 C18 54.5(9) . .
C13 C14 C19 C24 57.7(9) . .
C15 C14 C19 C24 -80.0(9) . .
C23 C18 C19 C14 171.6(7) . .
C17 C18 C19 C14 -52.3(9) . .
C23 C18 C19 C24 -57.8(11) . .
C17 C18 C19 C24 78.2(10) . .
C16 C15 C20 O16 10.5(14) . .
C14 C15 C20 O16 -115.1(11) . .
C16 C15 C20 O15 -164.4(8) . .
C14 C15 C20 O15 69.9(11) . .
C15 C16 C21 O17 9.4(14) . .
C17 C16 C21 O17 146.4(11) . .
C15 C16 C21 O18 -178.8(9) . .
C17 C16 C21 O18 -41.8(13) . .
C16 C17 C22 O20 -121.4(10) . .
C18 C17 C22 O20 5.5(12) . .
C16 C17 C22 O19 63.9(10) . .
C18 C17 C22 O19 -169.2(7) . .
C19 C18 C23 O21 -179.4(8) . .
C17 C18 C23 O21 43.6(11) . .
C19 C18 C23 O22 -3.7(12) . .
C17 C18 C23 O22 -140.7(9) . .
C14 C19 C24 O24 3.7(12) . .
C18 C19 C24 O24 -125.8(10) . .
C14 C19 C24 O23 -171.1(8) . .
C18 C19 C24 O23 59.3(11) . .
N1 C25 C26 C27 1.0(18) . .
C25 C26 C27 C28 -0.4(18) . .
C26 C27 C28 C29 0.0(18) . .
C27 C28 C29 N1 -0.1(16) . .
C27 C28 C29 C30 -177.5(10) . .
N1 C29 C30 N2 -7.4(13) . .
C28 C29 C30 N2 170.0(9) . .
N1 C29 C30 C31 175.1(11) . .
C28 C29 C30 C31 -7.5(17) . .
N2 C30 C31 C32 1(2) . .
C29 C30 C31 C32 178.0(12) . .
C30 C31 C32 C33 -3(2) . .
C31 C32 C33 C34 3(2) . .
C32 C33 C34 N2 -1.3(19) . .
N3 C35 C36 C37 1.5(19) . .
C35 C36 C37 C38 0(2) . .
C36 C37 C38 C39 -1(2) . .
C37 C38 C39 N3 1.3(17) . .
C37 C38 C39 C40 -177.6(11) . .
N3 C39 C40 C41 178.1(12) . .
C38 C39 C40 C41 -3.0(18) . .
N3 C39 C40 N4 2.5(14) . .
C38 C39 C40 N4 -178.7(10) . .
N4 C40 C41 C42 -3(2) . .
C39 C40 C41 C42 -178.1(13) . .
C40 C41 C42 C43 -4(2) . .
C41 C42 C43 C44 7(2) . .
C42 C43 C44 N4 -5.4(18) . .
N5 C45 C46 C47 -0.9(19) . .
C45 C46 C47 C48 3(2) . .
C46 C47 C48 C49 -1.9(19) . .
C47 C48 C49 N5 -0.3(16) . .
C47 C48 C49 C50 -179.9(11) . .
C48 C49 C50 C51 2.2(18) . .
N5 C49 C50 C51 -177.3(9) . .
C48 C49 C50 N6 -175.8(10) . .
N5 C49 C50 N6 4.6(14) . .
N6 C50 C51 C52 0.4(18) . .
C49 C50 C51 C52 -177.5(12) . .
C50 C51 C52 C53 0(2) . .
C51 C52 C53 C54 0(2) . .
C52 C53 C54 N6 -1(2) . .
C26 C25 N1 C29 -1.2(16) . .
C26 C25 N1 Cd1 178.9(8) . .
C28 C29 N1 C25 0.7(15) . .
C30 C29 N1 C25 178.2(9) . .
C28 C29 N1 Cd1 -179.3(7) . .
C30 C29 N1 Cd1 -1.9(11) . .
O1W Cd1 N1 C25 1.1(8) . .
O1 Cd1 N1 C25 -102.8(9) . .
N2 Cd1 N1 C25 -174.0(9) . .
O21 Cd1 N1 C25 104.8(8) 1_655 .
O2 Cd1 N1 C25 -77.1(8) . .
O22 Cd1 N1 C25 85.1(8) 1_655 .
O1W Cd1 N1 C29 -178.8(7) . .
O1 Cd1 N1 C29 77.2(8) . .
N2 Cd1 N1 C29 6.1(7) . .
O21 Cd1 N1 C29 -75.2(8) 1_655 .
O2 Cd1 N1 C29 102.9(7) . .
O22 Cd1 N1 C29 -94.8(7) 1_655 .
C31 C30 N2 C34 0.9(15) . .
C29 C30 N2 C34 -176.7(9) . .
C31 C30 N2 Cd1 -169.3(9) . .
C29 C30 N2 Cd1 13.1(11) . .
C33 C34 N2 C30 -0.5(16) . .
C33 C34 N2 Cd1 169.2(9) . .
O1W Cd1 N2 C30 -29.6(14) . .
O1 Cd1 N2 C30 -151.4(7) . .
O21 Cd1 N2 C30 124.6(7) 1_655 .
N1 Cd1 N2 C30 -10.5(7) . .
O2 Cd1 N2 C30 -98.7(7) . .
O22 Cd1 N2 C30 72.1(7) 1_655 .
O1W Cd1 N2 C34 160.8(10) . .
O1 Cd1 N2 C34 38.9(8) . .
O21 Cd1 N2 C34 -45.1(8) 1_655 .
N1 Cd1 N2 C34 179.8(8) . .
O2 Cd1 N2 C34 91.7(8) . .
O22 Cd1 N2 C34 -97.6(8) 1_655 .
C38 C39 N3 C35 0.0(14) . .
C40 C39 N3 C35 178.9(9) . .
C38 C39 N3 Cd2 174.3(7) . .
C40 C39 N3 Cd2 -6.7(11) . .
C36 C35 N3 C39 -1.4(15) . .
C36 C35 N3 Cd2 -175.2(8) . .
O13 Cd2 N3 C39 107.7(7) . .
O2W Cd2 N3 C39 -158.6(7) . .
O9 Cd2 N3 C39 -73.6(8) . .
N4 Cd2 N3 C39 6.0(6) . .
O10 Cd2 N3 C39 -73.8(7) . .
O13 Cd2 N3 C35 -78.2(9) . .
O2W Cd2 N3 C35 15.5(8) . .
O9 Cd2 N3 C35 100.4(9) . .
N4 Cd2 N3 C35 -179.9(8) . .
O10 Cd2 N3 C35 100.2(8) . .
C43 C44 N4 C40 -0.8(16) . .
C43 C44 N4 Cd2 176.3(8) . .
C41 C40 N4 C44 4.7(17) . .
C39 C40 N4 C44 -179.6(9) . .
C41 C40 N4 Cd2 -172.6(10) . .
C39 C40 N4 Cd2 3.1(12) . .
O13 Cd2 N4 C44 49.8(8) . .
O2W Cd2 N4 C44 -144.6(8) . .
N3 Cd2 N4 C44 178.0(8) . .
O9 Cd2 N4 C44 -40.5(8) . .
O10 Cd2 N4 C44 -91.1(8) . .
O13 Cd2 N4 C40 -132.9(7) . .
O2W Cd2 N4 C40 32.6(12) . .
N3 Cd2 N4 C40 -4.8(7) . .
O9 Cd2 N4 C40 136.7(7) . .
O10 Cd2 N4 C40 86.1(7) . .
C46 C45 N5 C49 -1.5(18) . .
C48 C49 N5 C45 2.1(15) . .
C50 C49 N5 C45 -178.3(10) . .
C51 C50 N6 C54 -1.1(16) . .
C49 C50 N6 C54 176.9(10) . .
C53 C54 N6 C50 1.4(19) . .
O2 C1 O1 Cd1 -6.6(9) . .
C2 C1 O1 Cd1 167.2(6) . .
O1W Cd1 O1 C1 -67.1(6) . .
N2 Cd1 O1 C1 99.9(5) . .
O21 Cd1 O1 C1 -163.0(6) 1_655 .
N1 Cd1 O1 C1 36.3(7) . .
O2 Cd1 O1 C1 3.3(5) . .
O22 Cd1 O1 C1 -155.0(5) 1_655 .
O1 C1 O2 Cd1 5.8(8) . .
C2 C1 O2 Cd1 -168.0(7) . .
O1W Cd1 O2 C1 103.4(6) . .
O1 Cd1 O2 C1 -3.4(5) . .
N2 Cd1 O2 C1 -91.2(5) . .
O21 Cd1 O2 C1 16.0(7) 1_655 .
N1 Cd1 O2 C1 -162.1(5) . .
O22 Cd1 O2 C1 119.7(8) 1_655 .
O10 C11 O9 Cd2 2.2(10) . .
C6 C11 O9 Cd2 -174.1(7) . .
O13 Cd2 O9 C11 177.6(6) . .
O2W Cd2 O9 C11 82.9(6) . .
N3 Cd2 O9 C11 -1.4(8) . .
N4 Cd2 O9 C11 -72.0(6) . .
O10 Cd2 O9 C11 -1.2(5) . .
O9 C11 O10 Cd2 -2.0(9) . .
C6 C11 O10 Cd2 174.3(7) . .
O13 Cd2 O10 C11 -0.9(7) . .
O2W Cd2 O10 C11 -91.6(6) . .
N3 Cd2 O10 C11 -179.0(6) . .
O9 Cd2 O10 C11 1.1(5) . .
N4 Cd2 O10 C11 109.1(6) . .
O14 C13 O13 Cd2 0.7(11) . .
C14 C13 O13 Cd2 -173.5(6) . .
O2W Cd2 O13 C13 -116.0(6) . .
N3 Cd2 O13 C13 -25.6(8) . .
O9 Cd2 O13 C13 155.2(6) . .
N4 Cd2 O13 C13 57.7(7) . .
O10 Cd2 O13 C13 156.8(5) . .
O22 C23 O21 Cd1 -2.8(10) . 1_455
C18 C23 O21 Cd1 172.8(7) . 1_455
O21 C23 O22 Cd1 2.5(9) . 1_455
C18 C23 O22 Cd1 -173.1(7) . 1_455
